data_4312089
loop_
_publ_author_name
'Brian S. Hammes'
'Bal S. Chohan'
'Justin T. Hoffman'
'Simon Einw\"achter'
'Carl J. Carrano'

_publ_section_title
;
 A Family of Dioxo-Molybdenum(VI) Complexes of N2X Heteroscorpionate
 Ligands of Relevance to Molybdoenzymes
;
_journal_name_full 'Inorganic Chemistry'
_journal_page_first 7800
_journal_page_last 7806
_journal_paper_doi 10.1021/ic049130p
_journal_volume 43
_journal_year 2004
_chemical_formula_sum 'C12 H19 Cl Mo N4 O4'
_chemical_formula_weight 414.70
_chemical_name_systematic
; 
 ? 
;
_space_group_IT_number 2
_symmetry_cell_setting triclinic
_symmetry_space_group_name_Hall '-P 1'
_symmetry_space_group_name_H-M 'P -1'
_atom_sites_solution_hydrogens geom
_atom_sites_solution_primary direct
_atom_sites_solution_secondary difmap
_audit_creation_method SHELXL-97
_cell_angle_alpha 76.584(2)
_cell_angle_beta 67.670(2)
_cell_angle_gamma 87.748(2)
_cell_formula_units_Z 2
_cell_length_a 8.0279(10)
_cell_length_b 9.7544(12)
_cell_length_c 10.4445(13)
_cell_measurement_reflns_used 4351
_cell_measurement_temperature 100(2)
_cell_measurement_theta_max 27.53
_cell_measurement_theta_min 2.67
_cell_volume 734.82(16)
_computing_cell_refinement 'Bruker SMART'
_computing_data_collection 'Bruker SMART'
_computing_data_reduction 'Bruker SAINT'
_computing_molecular_graphics 'Bruker SHELXTL'
_computing_publication_material 'Bruker SHELXTL'
_computing_structure_refinement 'SHELXL-97 (Sheldrick, 1997)'
_computing_structure_solution 'SHELXS-97 (Sheldrick, 1990)'
_diffrn_ambient_temperature 100(2)
_diffrn_measured_fraction_theta_full 0.981
_diffrn_measured_fraction_theta_max 0.981
_diffrn_measurement_device_type 'CCD area detector'
_diffrn_measurement_method 'phi and omega scans'
_diffrn_radiation_monochromator graphite
_diffrn_radiation_source 'fine-focus sealed tube'
_diffrn_radiation_type MoK\a
_diffrn_radiation_wavelength 0.71073
_diffrn_reflns_av_R_equivalents 0.0213
_diffrn_reflns_av_sigmaI/netI 0.0301
_diffrn_reflns_limit_h_max 8
_diffrn_reflns_limit_h_min -8
_diffrn_reflns_limit_k_max 10
_diffrn_reflns_limit_k_min -10
_diffrn_reflns_limit_l_max 11
_diffrn_reflns_limit_l_min -11
_diffrn_reflns_number 4477
_diffrn_reflns_theta_full 23.50
_diffrn_reflns_theta_max 23.50
_diffrn_reflns_theta_min 2.15
_exptl_absorpt_coefficient_mu 1.099
_exptl_absorpt_correction_T_max 1.000
_exptl_absorpt_correction_T_min 0.614
_exptl_absorpt_correction_type multi-scan
_exptl_absorpt_process_details SADABS
_exptl_crystal_density_diffrn 1.874
_exptl_crystal_density_meas 0
_exptl_crystal_density_method 'not measured'
_exptl_crystal_description Block
_exptl_crystal_F_000 420
_exptl_crystal_size_max 0.19
_exptl_crystal_size_mid 0.16
_exptl_crystal_size_min 0.06
_refine_diff_density_max 4.454
_refine_diff_density_min -2.481
_refine_diff_density_rms 0.209
_refine_ls_extinction_method none
_refine_ls_goodness_of_fit_ref 0.997
_refine_ls_hydrogen_treatment mixed
_refine_ls_matrix_type full
_refine_ls_number_parameters 199
_refine_ls_number_reflns 2119
_refine_ls_number_restraints 0
_refine_ls_restrained_S_all 0.997
_refine_ls_R_factor_all 0.0944
_refine_ls_R_factor_gt 0.0892
_refine_ls_shift/su_max 0.023
_refine_ls_shift/su_mean 0.005
_refine_ls_structure_factor_coef Fsqd
_refine_ls_weighting_details 'calc w=1/[\s^2^(Fo^2^)+(0.0938P)^2^+24.6479P] where P=(Fo^2^+2Fc^2^)/3'
_refine_ls_weighting_scheme calc
_refine_ls_wR_factor_gt 0.2211
_refine_ls_wR_factor_ref 0.2254
_reflns_number_gt 1979
_reflns_number_total 2119
_reflns_threshold_expression >2sigma(I)
_cod_data_source_file ic049130psi20040702_041847_2.cif
_cod_data_source_block compound3
_cod_depositor_comments
;
The following automatic conversions were performed:
'_symmetry_cell_setting' value 'Triclinic' changed to 'triclinic'
according to '/home/saulius/struct/CIF-dictionaries/cif_core.dic'
dictionary named 'cif_core.dic' version 2.4.1 from
2010-06-29.

'_exptl_absorpt_correction_type' value 'Multi-scan' changed
to 'multi-scan' according to
'/home/saulius/struct/CIF-dictionaries/cif_core.dic' dictionary named
'cif_core.dic' version 2.4.1 from 2010-06-29.

Automatic conversion script
Id: cif_fix_enum 1527 2010-12-29 10:47:43Z saulius 
;
_cod_database_code 4312089

loop_
_symmetry_equiv_pos_as_xyz
'x, y, z'
'-x, -y, -z'

loop_
_atom_site_label
_atom_site_type_symbol
_atom_site_fract_x
_atom_site_fract_y
_atom_site_fract_z
_atom_site_U_iso_or_equiv
_atom_site_adp_type
_atom_site_occupancy
_atom_site_symmetry_multiplicity
_atom_site_calc_flag
_atom_site_refinement_flags
_atom_site_disorder_assembly
_atom_site_disorder_group
Mo1 Mo 0.05917(14) 0.11663(12) 0.68601(12) 0.0372(5) Uani 1 1 d . . .
Cl1 Cl -0.0422(5) -0.0915(4) 0.8397(3) 0.0454(9) Uani 1 1 d . . .
O1 O -0.0935(10) 0.2166(8) 0.8520(8) 0.0272(18) Uani 1 1 d . . .
O2 O -0.1540(10) 0.3737(8) 0.9865(7) 0.0227(17) Uani 1 1 d . . .
O3 O -0.1122(10) 0.1293(10) 0.6168(8) 0.037(2) Uani 1 1 d . . .
O4 O 0.2446(11) 0.0660(8) 0.5532(8) 0.0301(19) Uani 1 1 d . . .
N1 N 0.1577(11) 0.3400(9) 0.5906(9) 0.021(2) Uani 1 1 d . . .
N2 N 0.1855(11) 0.4285(9) 0.6666(9) 0.0190(19) Uani 1 1 d . . .
N3 N 0.2611(12) 0.1451(9) 0.7900(9) 0.022(2) Uani 1 1 d . . .
N4 N 0.2669(11) 0.2649(9) 0.8361(9) 0.020(2) Uani 1 1 d . . .
C1 C -0.0516(14) 0.3185(12) 0.8938(11) 0.022(2) Uani 1 1 d . . .
C2 C 0.1472(14) 0.3739(11) 0.8175(10) 0.017(2) Uani 1 1 d . . .
H2A H 0.1667 0.4524 0.8580 0.020 Uiso 1 1 calc R . .
C3 C 0.2517(14) 0.5571(11) 0.5797(11) 0.019(2) Uani 1 1 d . . .
C4 C 0.2665(14) 0.5513(12) 0.4457(11) 0.025(3) Uani 1 1 d . . .
H4B H 0.3088 0.6252 0.3618 0.029 Uiso 1 1 calc R . .
C5 C 0.2064(15) 0.4142(13) 0.4581(12) 0.027(3) Uani 1 1 d . . .
C6 C 0.2980(16) 0.6758(11) 0.6303(12) 0.024(2) Uani 1 1 d . . .
H6A H 0.2697 0.6459 0.7329 0.036 Uiso 1 1 calc R . .
H6B H 0.2279 0.7569 0.6111 0.036 Uiso 1 1 calc R . .
H6C H 0.4270 0.7026 0.5801 0.036 Uiso 1 1 calc R . .
C7 C 0.1967(16) 0.3529(13) 0.3419(12) 0.030(3) Uani 1 1 d . . .
H7A H 0.1485 0.2548 0.3815 0.046 Uiso 1 1 calc R . .
H7B H 0.3177 0.3559 0.2683 0.046 Uiso 1 1 calc R . .
H7C H 0.1175 0.4079 0.2999 0.046 Uiso 1 1 calc R . .
C8 C 0.3945(15) 0.0708(11) 0.8109(11) 0.024(3) Uani 1 1 d . . .
C9 C 0.4842(14) 0.1415(11) 0.8684(10) 0.021(2) Uani 1 1 d . . .
H9A H 0.5845 0.1103 0.8925 0.026 Uiso 1 1 calc R . .
C10 C 0.4013(14) 0.2641(11) 0.8836(10) 0.020(2) Uani 1 1 d . . .
C11 C 0.4357(17) -0.0701(12) 0.7747(12) 0.031(3) Uani 1 1 d . . .
H11A H 0.3512 -0.0944 0.7350 0.046 Uiso 1 1 calc R . .
H11B H 0.4235 -0.1421 0.8611 0.046 Uiso 1 1 calc R . .
H11C H 0.5593 -0.0658 0.7045 0.046 Uiso 1 1 calc R . .
C12 C 0.4370(16) 0.3807(12) 0.9415(12) 0.028(3) Uani 1 1 d . . .
H12A H 0.5396 0.3591 0.9705 0.042 Uiso 1 1 calc R . .
H12B H 0.3300 0.3906 1.0241 0.042 Uiso 1 1 calc R . .
H12C H 0.4648 0.4690 0.8680 0.042 Uiso 1 1 calc R . .

loop_
_atom_site_aniso_label
_atom_site_aniso_U_11
_atom_site_aniso_U_22
_atom_site_aniso_U_33
_atom_site_aniso_U_23
_atom_site_aniso_U_13
_atom_site_aniso_U_12
Mo1 0.0273(7) 0.0457(8) 0.0376(7) -0.0330(6) 0.0029(5) -0.0081(5)
Cl1 0.057(2) 0.0382(18) 0.0330(18) -0.0106(14) -0.0062(16) 0.0004(16)
O1 0.023(4) 0.036(5) 0.025(4) -0.018(4) -0.006(3) -0.001(3)
O2 0.024(4) 0.023(4) 0.017(4) -0.006(3) -0.003(3) 0.010(3)
O3 0.026(4) 0.081(7) 0.012(4) -0.026(4) -0.012(3) 0.043(4)
O4 0.031(4) 0.032(5) 0.022(4) -0.010(3) -0.001(4) -0.011(4)
N1 0.018(5) 0.027(5) 0.023(5) -0.017(4) -0.005(4) 0.005(4)
N2 0.021(5) 0.020(5) 0.018(5) -0.007(4) -0.008(4) 0.007(4)
N3 0.021(5) 0.023(5) 0.022(5) -0.015(4) -0.004(4) 0.002(4)
N4 0.020(5) 0.022(5) 0.016(4) -0.011(4) -0.001(4) 0.000(4)
C1 0.020(6) 0.031(6) 0.013(5) -0.006(5) -0.004(5) 0.002(5)
C2 0.021(5) 0.020(5) 0.010(5) -0.007(4) -0.006(4) 0.009(4)
C3 0.016(5) 0.025(6) 0.015(5) -0.005(4) -0.005(4) 0.008(4)
C4 0.020(6) 0.032(6) 0.014(5) -0.009(5) 0.003(4) 0.008(5)
C5 0.019(6) 0.038(7) 0.023(6) -0.018(5) 0.000(5) 0.002(5)
C6 0.031(6) 0.016(5) 0.022(6) -0.005(4) -0.007(5) 0.002(5)
C7 0.029(6) 0.042(7) 0.026(6) -0.022(6) -0.008(5) 0.005(5)
C8 0.024(6) 0.019(6) 0.016(5) -0.003(4) 0.007(5) -0.004(5)
C9 0.023(6) 0.023(6) 0.012(5) -0.005(4) -0.001(4) 0.006(5)
C10 0.017(5) 0.028(6) 0.010(5) -0.006(4) 0.000(4) 0.002(4)
C11 0.039(7) 0.023(6) 0.025(6) -0.009(5) -0.004(5) 0.005(5)
C12 0.030(6) 0.029(6) 0.028(6) -0.019(5) -0.008(5) 0.003(5)

loop_
_atom_type_symbol
_atom_type_description
_atom_type_scat_dispersion_real
_atom_type_scat_dispersion_imag
_atom_type_scat_source
C C 0.0033 0.0016 'International Tables Vol C Tables 4.2.6.8 and 6.1.1.4'
H H 0.0000 0.0000 'International Tables Vol C Tables 4.2.6.8 and 6.1.1.4'
N N 0.0061 0.0033 'International Tables Vol C Tables 4.2.6.8 and 6.1.1.4'
O O 0.0106 0.0060 'International Tables Vol C Tables 4.2.6.8 and 6.1.1.4'
Cl Cl 0.1484 0.1585 'International Tables Vol C Tables 4.2.6.8 and 6.1.1.4'
Mo Mo -1.6832 0.6857 'International Tables Vol C Tables 4.2.6.8 and 6.1.1.4'

loop_
_geom_angle_atom_site_label_1
_geom_angle_atom_site_label_2
_geom_angle_atom_site_label_3
_geom_angle
_geom_angle_site_symmetry_1
_geom_angle_site_symmetry_3
_geom_angle_publ_flag
O4 Mo1 O3 103.3(3) . . ?
O4 Mo1 O1 160.3(3) . . ?
O3 Mo1 O1 92.9(3) . . ?
O4 Mo1 N1 89.6(3) . . ?
O3 Mo1 N1 94.4(4) . . ?
O1 Mo1 N1 77.9(3) . . ?
O4 Mo1 Cl1 100.8(3) . . ?
O3 Mo1 Cl1 96.0(3) . . ?
O1 Mo1 Cl1 88.4(2) . . ?
N1 Mo1 Cl1 163.2(2) . . ?
O4 Mo1 N3 85.8(3) . . ?
O3 Mo1 N3 167.7(4) . . ?
O1 Mo1 N3 76.7(3) . . ?
N1 Mo1 N3 77.1(3) . . ?
Cl1 Mo1 N3 90.4(2) . . ?
C1 O1 Mo1 131.3(7) . . ?
C5 N1 N2 106.3(9) . . ?
C5 N1 Mo1 130.4(7) . . ?
N2 N1 Mo1 123.2(7) . . ?
C3 N2 N1 110.2(8) . . ?
C3 N2 C2 130.9(9) . . ?
N1 N2 C2 118.9(8) . . ?
C8 N3 N4 104.9(9) . . ?
C8 N3 Mo1 134.1(7) . . ?
N4 N3 Mo1 120.9(7) . . ?
C10 N4 N3 111.2(9) . . ?
C10 N4 C2 129.7(9) . . ?
N3 N4 C2 118.9(8) . . ?
O2 C1 O1 126.0(10) . . ?
O2 C1 C2 119.0(10) . . ?
O1 C1 C2 115.0(9) . . ?
N2 C2 N4 109.9(8) . . ?
N2 C2 C1 109.0(8) . . ?
N4 C2 C1 111.4(9) . . ?
N2 C2 H2A 108.9 . . ?
N4 C2 H2A 108.9 . . ?
C1 C2 H2A 108.9 . . ?
N2 C3 C4 107.1(10) . . ?
N2 C3 C6 123.0(9) . . ?
C4 C3 C6 129.9(10) . . ?
C3 C4 C5 105.9(10) . . ?
C3 C4 H4B 127.1 . . ?
C5 C4 H4B 127.1 . . ?
N1 C5 C4 110.5(10) . . ?
N1 C5 C7 122.2(11) . . ?
C4 C5 C7 127.3(11) . . ?
C3 C6 H6A 109.5 . . ?
C3 C6 H6B 109.5 . . ?
H6A C6 H6B 109.5 . . ?
C3 C6 H6C 109.5 . . ?
H6A C6 H6C 109.5 . . ?
H6B C6 H6C 109.5 . . ?
C5 C7 H7A 109.5 . . ?
C5 C7 H7B 109.5 . . ?
H7A C7 H7B 109.5 . . ?
C5 C7 H7C 109.5 . . ?
H7A C7 H7C 109.5 . . ?
H7B C7 H7C 109.5 . . ?
N3 C8 C9 110.7(9) . . ?
N3 C8 C11 122.4(11) . . ?
C9 C8 C11 126.9(11) . . ?
C10 C9 C8 106.7(10) . . ?
C10 C9 H9A 126.7 . . ?
C8 C9 H9A 126.7 . . ?
C9 C10 N4 106.5(9) . . ?
C9 C10 C12 130.9(10) . . ?
N4 C10 C12 122.6(10) . . ?
C8 C11 H11A 109.5 . . ?
C8 C11 H11B 109.5 . . ?
H11A C11 H11B 109.5 . . ?
C8 C11 H11C 109.5 . . ?
H11A C11 H11C 109.5 . . ?
H11B C11 H11C 109.5 . . ?
C10 C12 H12A 109.5 . . ?
C10 C12 H12B 109.5 . . ?
H12A C12 H12B 109.5 . . ?
C10 C12 H12C 109.5 . . ?
H12A C12 H12C 109.5 . . ?
H12B C12 H12C 109.5 . . ?

loop_
_geom_bond_atom_site_label_1
_geom_bond_atom_site_label_2
_geom_bond_distance
_geom_bond_site_symmetry_2
_geom_bond_publ_flag
Mo1 O4 1.754(8) . ?
Mo1 O3 1.769(7) . ?
Mo1 O1 2.130(7) . ?
Mo1 N1 2.212(9) . ?
Mo1 Cl1 2.233(4) . ?
Mo1 N3 2.323(9) . ?
O1 C1 1.276(13) . ?
O2 C1 1.227(13) . ?
N1 C5 1.318(15) . ?
N1 N2 1.376(12) . ?
N2 C3 1.356(14) . ?
N2 C2 1.455(13) . ?
N3 C8 1.327(15) . ?
N3 N4 1.372(12) . ?
N4 C10 1.348(14) . ?
N4 C2 1.434(13) . ?
C1 C2 1.541(15) . ?
C2 H2A 1.0000 . ?
C3 C4 1.374(15) . ?
C3 C6 1.491(15) . ?
C4 C5 1.401(17) . ?
C4 H4B 0.9500 . ?
C5 C7 1.500(15) . ?
C6 H6A 0.9800 . ?
C6 H6B 0.9800 . ?
C6 H6C 0.9800 . ?
C7 H7A 0.9800 . ?
C7 H7B 0.9800 . ?
C7 H7C 0.9800 . ?
C8 C9 1.384(16) . ?
C8 C11 1.500(15) . ?
C9 C10 1.358(15) . ?
C9 H9A 0.9500 . ?
C10 C12 1.489(15) . ?
C11 H11A 0.9800 . ?
C11 H11B 0.9800 . ?
C11 H11C 0.9800 . ?
C12 H12A 0.9800 . ?
C12 H12B 0.9800 . ?
C12 H12C 0.9800 . ?
